data_2003630
loop_
_publ_author_name
'Stash, A. I.'
'Zavodnik, V. E.'
'Belsky, V. K.'

_publ_section_title
;
 A <i>Z</i> Isomer of 5-Nitrofuran-2-aldoxime
;
_journal_issue 7
_journal_name_full 'Acta Crystallographica Section C'
_journal_page_first 1303
_journal_page_last 1304
_journal_paper_doi 10.1107/S0108270194011042
_journal_volume 51
_journal_year 1995
_chemical_formula_sum 'C5 H4 N2 O4'
_chemical_formula_weight 156.1
_space_group_IT_number 4
_symmetry_cell_setting monoclinic
_symmetry_space_group_name_Hall 'P 2yb'
_symmetry_space_group_name_H-M 'P 1 21 1'
_atom_type_scat_source 'SHELXL-93 (Sheldrick, 1995)'
_cell_angle_alpha 90
_cell_angle_beta 94.74(4)
_cell_angle_gamma 90
_cell_formula_units_Z 2
_cell_length_a 6.466(3)
_cell_length_b 4.634(2)
_cell_length_c 10.755(5)
_cell_measurement_reflns_used 12
_cell_measurement_temperature 293
_cell_measurement_theta_max 12.5
_cell_measurement_theta_min 10
_cell_volume 321.2(3)
_diffrn_measurement_device 'Syntex P\=1'
_diffrn_measurement_method \q/2\q
_diffrn_radiation_type MoK\a
_diffrn_radiation_wavelength 0.71069
_diffrn_reflns_av_R_equivalents 0.017
_diffrn_reflns_limit_h_max 7
_diffrn_reflns_limit_h_min -7
_diffrn_reflns_limit_k_max 5
_diffrn_reflns_limit_k_min 0
_diffrn_reflns_limit_l_max 12
_diffrn_reflns_limit_l_min 0
_diffrn_reflns_number 1149
_diffrn_reflns_theta_max 25
_diffrn_standards_decay_% 2
_diffrn_standards_interval_count 100
_diffrn_standards_number 3
_exptl_absorpt_coefficient_mu 0.134
_exptl_absorpt_correction_type none
_exptl_crystal_colour Colourless
_exptl_crystal_density_diffrn 1.61
_exptl_crystal_description prism
_exptl_crystal_size_max 0.30
_exptl_crystal_size_mid 0.25
_exptl_crystal_size_min 0.10
_refine_diff_density_max 0.12
_refine_diff_density_min -0.14
_refine_ls_extinction_method none
_refine_ls_goodness_of_fit_obs 1.13
_refine_ls_hydrogen_treatment refall
_refine_ls_number_parameters 115
_refine_ls_number_reflns 567
_refine_ls_R_factor_obs 0.030
_refine_ls_shift/esd_max 0.03
_refine_ls_structure_factor_coef F
_refine_ls_weighting_details 'w = 1/[\s^2^(F~o~^2^) + 0.0425F~o~^2^]'
_refine_ls_weighting_scheme calc
_refine_ls_wR_factor_obs 0.080
_reflns_number_observed 567
_reflns_number_total 1089
_reflns_observed_criterion I>=3\s(I)
_cod_data_source_file as1123.cif
_cod_data_source_block as1123a
_cod_depositor_comments
;
The following automatic conversions were performed:

'_refine_ls_weighting_scheme' value 'w = 1/[\s^2^(F~o~^2^) +
0.0425F~o~^2^]' was changed to 'calc'. New tag
'_refine_ls_weighting_details' was created. The value of the new tag
was set to 'w = 1/[\s^2^(F~o~^2^) + 0.0425F~o~^2^]'.

Automatic conversion script
Id: cif_fix_values 3143 2015-03-26 13:38:13Z robertas 
;
_cod_original_cell_volume 321.2(5)
_cod_original_sg_symbol_Hall 'P 2y1'
_cod_original_sg_symbol_H-M 'P 21'
_cod_database_code 2003630

loop_
_symmetry_equiv_pos_as_xyz
x,y,z
-x,y+1/2,-z

loop_
_atom_site_label
_atom_site_fract_x
_atom_site_fract_y
_atom_site_fract_z
_atom_site_U_iso_or_equiv
O1 .8168(2) .4839 .2696(2) .038(1)
O2 .8653(4) -.0586(8) .0535(2) .064(1)
O3 1.0886(3) .1174(8) .1948(2) .063(1)
O4 .7920(3) 1.1446(8) .5261(2) .045(1)
N1 .9158(4) .1098(9) .1390(2) .045(1)
N2 .8180(3) .9223(8) .4431(2) .037(1)
C1 .6377(4) .6235(10) .2922(2) .038(1)
C2 .4776(4) .5279(9) .2132(3) .046(1)
C3 .5575(4) .3163(10) .1381(3) .046(1)
C4 .7612(4) .2999(9) .1757(2) .039(1)
C5 .6468(4) .8476(9) .3854(3) .039(1)
H2 .3385(52) .5946(96) .2087(30) .054(9)
H3 .4831(44) .2119(90) .0802(27) .045(8)
H5 .5335(46) .9416(99) .4016(25) .043(8)
H4 .9207(68) 1.2391(143) .5531(40) .096(14)

loop_
_geom_angle_atom_site_label_1
_geom_angle_atom_site_label_2
_geom_angle_atom_site_label_3
_geom_angle
_geom_angle_publ_flag
C4 O1 C1 104.8(2) yes
O3 N1 O2 124.0(3) yes
O3 N1 C4 118.9(3) yes
O2 N1 C4 117.0(2) yes
C5 N2 O4 111.8(2) yes
C2 C1 O1 110.4(3) yes
C2 C1 C5 130.9(3) yes
O1 C1 C5 118.6(2) yes
C1 C2 C3 106.9(3) yes
C4 C3 C2 105.4(3) yes
O1 C4 C3 112.5(3) yes
O1 C4 N1 116.9(2) yes
C3 C4 N1 130.4(3) yes
N2 C5 C1 121.3(3) yes

loop_
_geom_bond_atom_site_label_1
_geom_bond_atom_site_label_2
_geom_bond_distance
_geom_bond_publ_flag
O1 C4 1.347(4) yes
O1 C1 1.366(4) yes
O2 N1 1.230(4) yes
O3 N1 1.224(3) yes
O4 N2 1.382(3) yes
N1 C4 1.413(4) yes
N2 C5 1.272(3) yes
C1 C2 1.358(4) yes
C1 C5 1.441(5) yes
C2 C3 1.397(5) yes
C3 C4 1.348(4) yes
